data_4025486
loop_
_publ_author_name
'Laura Anderson'
'Mingzhou Zhou'
'Vasudha Sharma'
'Jillian M. McLaughlin'
'Daniel N. Santiago'
'Frank R. Fronczek'
'Wayne C. Guida'
'Mark L. McLaughlin'

_publ_section_title
;
 Facile Iterative Synthesis of 2,5-Terpyrimidinylenes as Nonpeptidic
 \a-Helical Mimics
;
_journal_name_full 'Journal of Organic Chemistry'
_journal_page_first 4288
_journal_page_last 4291
_journal_paper_doi 10.1021/jo100272d
_journal_volume 75
_journal_year 2010
_chemical_formula_moiety 'C33 H23 N5'
_chemical_formula_sum 'C33 H23 N5'
_chemical_formula_weight 489.56
_chemical_name_systematic
; 
 ? 
;
_space_group_IT_number 14
_symmetry_cell_setting monoclinic
_symmetry_space_group_name_Hall '-P 2yn'
_symmetry_space_group_name_H-M 'P 1 21/n 1'
_atom_sites_solution_hydrogens geom
_atom_sites_solution_primary direct
_atom_sites_solution_secondary difmap
_audit_creation_method SHELXL-97
_cell_angle_alpha 90
_cell_angle_beta 102.148(9)
_cell_angle_gamma 90
_cell_formula_units_Z 4
_cell_length_a 9.3452(15)
_cell_length_b 22.046(3)
_cell_length_c 12.0229(16)
_cell_measurement_reflns_used 5308
_cell_measurement_temperature 90.0(5)
_cell_measurement_theta_max 27.1
_cell_measurement_theta_min 2.5
_cell_volume 2421.5(6)
_computing_cell_refinement 'Denzo and Scalepack (Otwinowski & Minor, 1997)'
_computing_data_collection 'COLLECT (Nonius, 2000)'
_computing_data_reduction 'Denzo and Scalepack (Otwinowski & Minor, 1997)'
_computing_molecular_graphics 'ORTEP-3 for Windows (Farrugia, 1997)'
_computing_publication_material 'SHELXL-97 (Sheldrick, 2008)'
_computing_structure_refinement 'SHELXL-97 (Sheldrick, 2008)'
_computing_structure_solution 'SIR97 (Altomare  et al., 1999)'
_diffrn_ambient_temperature 90.0(5)
_diffrn_measured_fraction_theta_full 0.998
_diffrn_measured_fraction_theta_max 0.994
_diffrn_measurement_device_type 'KappaCCD (with Oxford Cryostream)'
_diffrn_measurement_method ' \w and \f scans'
_diffrn_radiation_monochromator graphite
_diffrn_radiation_source 'fine-focus sealed tube'
_diffrn_radiation_type MoK\a
_diffrn_radiation_wavelength 0.71073
_diffrn_reflns_av_R_equivalents 0.027
_diffrn_reflns_av_sigmaI/netI 0.0383
_diffrn_reflns_limit_h_max 11
_diffrn_reflns_limit_h_min -11
_diffrn_reflns_limit_k_max 28
_diffrn_reflns_limit_k_min -28
_diffrn_reflns_limit_l_max 15
_diffrn_reflns_limit_l_min -15
_diffrn_reflns_number 39528
_diffrn_reflns_theta_full 25.0
_diffrn_reflns_theta_max 27.1
_diffrn_reflns_theta_min 2.6
_exptl_absorpt_coefficient_mu 0.081
_exptl_absorpt_correction_type none
_exptl_crystal_density_diffrn 1.343
_exptl_crystal_density_method 'not measured'
_exptl_crystal_description 'plate fragment'
_exptl_crystal_F_000 1024
_exptl_crystal_size_max 0.30
_exptl_crystal_size_mid 0.27
_exptl_crystal_size_min 0.07
_refine_diff_density_max 0.22
_refine_diff_density_min -0.20
_refine_diff_density_rms 0.055
_refine_ls_extinction_coef 0.0059(8)
_refine_ls_extinction_expression Fc^*^=kFc[1+0.001xFc^2^\l^3^/sin(2\q)]^-1/4^
_refine_ls_extinction_method SHELXL
_refine_ls_goodness_of_fit_ref 1.068
_refine_ls_hydrogen_treatment constr
_refine_ls_matrix_type full
_refine_ls_number_parameters 415
_refine_ls_number_reflns 5294
_refine_ls_number_restraints 32
_refine_ls_restrained_S_all 1.066
_refine_ls_R_factor_all 0.076
_refine_ls_R_factor_gt 0.047
_refine_ls_shift/su_max 0.000
_refine_ls_shift/su_mean 0.000
_refine_ls_structure_factor_coef Fsqd
_refine_ls_weighting_details 'calc w=1/[\s^2^(Fo^2^)+(0.0427P)^2^+0.7055P] where P=(Fo^2^+2Fc^2^)/3'
_refine_ls_weighting_scheme calc
_refine_ls_wR_factor_gt 0.099
_refine_ls_wR_factor_ref 0.110
_reflns_number_gt 3888
_reflns_number_total 5294
_reflns_threshold_expression I>2\s(I)
_cod_data_source_file jo100272d_si_001.cif
_cod_data_source_block ZMZVII44
_cod_depositor_comments
;
The following automatic conversions were performed:

'_symmetry_cell_setting' value 'Monoclinic' changed to 'monoclinic'
according to the built-in table from CIF Core dictionary named
'cif_core.dic' version 2.4.1 from 2010-06-29.

Automatic conversion script
Id: cif_fix_values 1646 2011-03-28 12:23:43Z adriana 
;
_cod_original_sg_symbol_H-M 'P 21/n '
_cod_database_code 4025486

loop_
_symmetry_equiv_pos_as_xyz
'x, y, z'
'-x+1/2, y+1/2, -z+1/2'
'-x, -y, -z'
'x-1/2, -y-1/2, z-1/2'

loop_
_atom_site_label
_atom_site_type_symbol
_atom_site_fract_x
_atom_site_fract_y
_atom_site_fract_z
_atom_site_U_iso_or_equiv
_atom_site_adp_type
_atom_site_occupancy
_atom_site_symmetry_multiplicity
_atom_site_calc_flag
_atom_site_refinement_flags
_atom_site_disorder_assembly
_atom_site_disorder_group
N1 N 0.54827(14) 0.73933(6) 0.34009(10) 0.0259(3) Uani 1 1 d . . .
N2 N 0.48108(14) 0.84314(6) 0.35027(10) 0.0278(3) Uani 1 1 d . . .
N3 N 0.14753(13) 0.79772(6) 0.50236(10) 0.0267(3) Uani 1 1 d . A .
N5 N -0.27460(16) 0.71271(7) 0.61142(12) 0.0394(4) Uani 1 1 d . A .
C1 C 0.56929(17) 0.79871(7) 0.32756(12) 0.0250(3) Uani 1 1 d . . .
C2 C 0.43043(17) 0.72141(7) 0.37983(12) 0.0260(3) Uani 1 1 d . . .
C3 C 0.33095(16) 0.76415(7) 0.40519(12) 0.0258(3) Uani 1 1 d . A .
C4 C 0.36453(17) 0.82480(7) 0.38793(13) 0.0283(3) Uani 1 1 d . . .
H4 H 0.2994 0.8550 0.4043 0.034 Uiso 1 1 calc R . .
C5 C 0.70276(16) 0.81691(7) 0.28684(12) 0.0256(3) Uani 1 1 d . . .
C6 C 0.79186(16) 0.77310(7) 0.25196(12) 0.0279(3) Uani 1 1 d . . .
H6 H 0.7659 0.7315 0.2530 0.033 Uiso 1 1 calc R . .
C7 C 0.91775(17) 0.78961(8) 0.21578(13) 0.0318(4) Uani 1 1 d . . .
H7 H 0.9763 0.7595 0.1905 0.038 Uiso 1 1 calc R . .
C8 C 0.95822(18) 0.85005(8) 0.21646(13) 0.0357(4) Uani 1 1 d . . .
H8 H 1.0456 0.8614 0.1933 0.043 Uiso 1 1 calc R . .
C9 C 0.8708(2) 0.89399(8) 0.25099(14) 0.0387(4) Uani 1 1 d . . .
H9 H 0.8985 0.9355 0.2515 0.046 Uiso 1 1 calc R . .
C10 C 0.74285(19) 0.87771(7) 0.28480(13) 0.0333(4) Uani 1 1 d . . .
H10 H 0.6823 0.9082 0.3067 0.040 Uiso 1 1 calc R . .
C11 C 0.42300(19) 0.65354(7) 0.39424(13) 0.0303(4) Uani 1 1 d . . .
H11A H 0.3432 0.6436 0.4338 0.036 Uiso 1 1 calc R . .
H11B H 0.5162 0.6389 0.4419 0.036 Uiso 1 1 calc R . .
C12 C 0.39588(16) 0.62172(6) 0.28001(12) 0.0241(3) Uani 1 1 d . . .
C13 C 0.49899(17) 0.58267(7) 0.25219(13) 0.0289(4) Uani 1 1 d . . .
H13 H 0.5872 0.5751 0.3062 0.035 Uiso 1 1 calc R . .
C14 C 0.4758(2) 0.55434(7) 0.14685(14) 0.0363(4) Uani 1 1 d . . .
H14 H 0.5476 0.5276 0.1292 0.044 Uiso 1 1 calc R . .
C15 C 0.3484(2) 0.56508(8) 0.06776(14) 0.0379(4) Uani 1 1 d . . .
H15 H 0.3320 0.5457 -0.0044 0.045 Uiso 1 1 calc R . .
C16 C 0.24463(18) 0.60416(8) 0.09382(14) 0.0345(4) Uani 1 1 d . . .
H16 H 0.1571 0.6118 0.0392 0.041 Uiso 1 1 calc R . .
C17 C 0.26739(17) 0.63235(7) 0.19938(13) 0.0286(3) Uani 1 1 d . . .
H17 H 0.1952 0.6590 0.2168 0.034 Uiso 1 1 calc R . .
C18 C 0.19644(17) 0.75169(7) 0.44859(12) 0.0282(3) Uani 1 1 d . . .
C19 C 0.02700(17) 0.78750(7) 0.54182(13) 0.0286(3) Uani 1 1 d . . .
H19 H -0.0116 0.8194 0.5798 0.034 Uiso 1 1 calc R A .
C20 C -0.04401(17) 0.73234(8) 0.52965(13) 0.0313(4) Uani 1 1 d . A .
C21 C -0.17213(18) 0.72191(8) 0.57536(13) 0.0322(4) Uani 1 1 d . . .
N4 N 0.1182(3) 0.70051(11) 0.4174(2) 0.0241(5) Uani 0.687(3) 1 d PD A 1
C22 C -0.0027(3) 0.69134(12) 0.4581(2) 0.0244(6) Uani 0.687(3) 1 d PD A 1
C23 C -0.0904(3) 0.63385(10) 0.4286(2) 0.0303(6) Uani 0.687(3) 1 d PD A 1
H23A H -0.1945 0.6454 0.4031 0.036 Uiso 0.687(3) 1 calc PR A 1
H23B H -0.0824 0.6099 0.4993 0.036 Uiso 0.687(3) 1 calc PR A 1
C24 C -0.0501(3) 0.59277(11) 0.3387(3) 0.0270(6) Uani 0.687(3) 1 d PD A 1
C25 C -0.1348(3) 0.59468(11) 0.2302(3) 0.0270(7) Uani 0.687(3) 1 d PD A 1
H25 H -0.2104 0.6241 0.2121 0.032 Uiso 0.687(3) 1 calc PR A 1
C26 C -0.1119(3) 0.55393(13) 0.1450(3) 0.0312(6) Uani 0.687(3) 1 d PD A 1
H26 H -0.1712 0.5560 0.0705 0.037 Uiso 0.687(3) 1 calc PR A 1
C27 C -0.0049(6) 0.5121(2) 0.1705(4) 0.0349(12) Uani 0.687(3) 1 d PD A 1
H27 H 0.0068 0.4835 0.1140 0.042 Uiso 0.687(3) 1 calc PR A 1
C28 C 0.0924(7) 0.5093(3) 0.2806(5) 0.0250(11) Uani 0.687(3) 1 d PD A 1
C29 C 0.2083(5) 0.46869(18) 0.3044(4) 0.0319(9) Uani 0.687(3) 1 d PD A 1
H29 H 0.2228 0.4408 0.2475 0.038 Uiso 0.687(3) 1 calc PR A 1
C30 C 0.3016(3) 0.46812(12) 0.4081(2) 0.0373(7) Uani 0.687(3) 1 d PD A 1
H30 H 0.3825 0.4410 0.4226 0.045 Uiso 0.687(3) 1 calc PR A 1
C31 C 0.2770(3) 0.50802(12) 0.4933(2) 0.0364(7) Uani 0.687(3) 1 d PD A 1
H31 H 0.3410 0.5072 0.5660 0.044 Uiso 0.687(3) 1 calc PR A 1
C32 C 0.1621(3) 0.54815(14) 0.4734(2) 0.0303(7) Uani 0.687(3) 1 d PD A 1
H32 H 0.1465 0.5744 0.5324 0.036 Uiso 0.687(3) 1 calc PR A 1
C33 C 0.0669(3) 0.55057(11) 0.3653(2) 0.0247(6) Uani 0.687(3) 1 d PD A 1
N4A N 0.1706(6) 0.6893(2) 0.4617(5) 0.0231(12) Uani 0.313(3) 1 d PD A 2
C22A C 0.0522(7) 0.6775(3) 0.5032(5) 0.0240(13) Uani 0.313(3) 1 d PD A 2
C23A C 0.0140(6) 0.6116(2) 0.5200(4) 0.0303(14) Uani 0.313(3) 1 d PD A 2
H23C H 0.0483 0.6013 0.6014 0.036 Uiso 0.313(3) 1 calc PR A 2
H23D H -0.0939 0.6074 0.5019 0.036 Uiso 0.313(3) 1 calc PR A 2
C24A C 0.0772(7) 0.5662(2) 0.4500(5) 0.0274(12) Uiso 0.313(3) 1 d PD A 2
C25A C 0.1932(10) 0.5297(3) 0.4977(7) 0.032(2) Uiso 0.313(3) 1 d PD A 2
H25A H 0.2359 0.5346 0.5761 0.038 Uiso 0.313(3) 1 calc PR A 2
C26A C 0.2513(7) 0.4857(3) 0.4360(6) 0.0336(15) Uiso 0.313(3) 1 d PD A 2
H26A H 0.3338 0.4625 0.4720 0.040 Uiso 0.313(3) 1 calc PR A 2
C27A C 0.1898(13) 0.4761(6) 0.3248(9) 0.044(4) Uiso 0.313(3) 1 d PD A 2
H27A H 0.2276 0.4452 0.2841 0.052 Uiso 0.313(3) 1 calc PR A 2
C28A C 0.0657(16) 0.5129(7) 0.2666(11) 0.021(3) Uiso 0.313(3) 1 d PD A 2
C29A C 0.0050(12) 0.5045(5) 0.1529(8) 0.016(2) Uiso 0.313(3) 1 d PD A 2
H29A H 0.0391 0.4730 0.1113 0.019 Uiso 0.313(3) 1 calc PR A 2
C30A C -0.1067(7) 0.5428(3) 0.0998(6) 0.0320(17) Uiso 0.313(3) 1 d PD A 2
H30A H -0.1503 0.5372 0.0216 0.038 Uiso 0.313(3) 1 calc PR A 2
C31A C -0.1554(7) 0.5899(3) 0.1616(6) 0.0323(14) Uiso 0.313(3) 1 d PD A 2
H31A H -0.2286 0.6172 0.1240 0.039 Uiso 0.313(3) 1 calc PR A 2
C32A C -0.0975(8) 0.5968(3) 0.2766(8) 0.0268(19) Uiso 0.313(3) 1 d PD A 2
H32A H -0.1348 0.6276 0.3181 0.032 Uiso 0.313(3) 1 calc PR A 2
C33A C 0.0150(7) 0.5591(3) 0.3324(5) 0.0223(16) Uiso 0.313(3) 1 d PD A 2

loop_
_atom_site_aniso_label
_atom_site_aniso_U_11
_atom_site_aniso_U_22
_atom_site_aniso_U_33
_atom_site_aniso_U_23
_atom_site_aniso_U_13
_atom_site_aniso_U_12
N1 0.0314(7) 0.0256(7) 0.0232(6) -0.0008(5) 0.0116(5) -0.0031(5)
N2 0.0288(7) 0.0266(7) 0.0310(7) -0.0016(5) 0.0129(6) -0.0026(5)
N3 0.0243(7) 0.0287(7) 0.0288(7) 0.0005(5) 0.0096(5) 0.0006(5)
N5 0.0348(8) 0.0536(9) 0.0332(8) -0.0015(7) 0.0146(7) -0.0077(7)
C1 0.0295(8) 0.0259(8) 0.0211(7) -0.0022(6) 0.0088(6) -0.0024(6)
C2 0.0329(9) 0.0267(8) 0.0209(7) -0.0027(6) 0.0112(6) -0.0057(6)
C3 0.0307(8) 0.0267(8) 0.0225(7) -0.0042(6) 0.0116(6) -0.0049(6)
C4 0.0295(8) 0.0286(8) 0.0295(8) -0.0031(6) 0.0124(7) -0.0026(7)
C5 0.0286(8) 0.0275(8) 0.0221(7) -0.0018(6) 0.0087(6) -0.0037(6)
C6 0.0293(8) 0.0308(8) 0.0243(7) -0.0019(6) 0.0071(6) -0.0014(7)
C7 0.0291(9) 0.0417(10) 0.0265(8) -0.0045(7) 0.0098(7) -0.0014(7)
C8 0.0325(9) 0.0480(10) 0.0303(8) -0.0062(7) 0.0150(7) -0.0119(8)
C9 0.0459(10) 0.0363(10) 0.0386(9) -0.0068(7) 0.0198(8) -0.0149(8)
C10 0.0411(10) 0.0303(9) 0.0341(9) -0.0045(7) 0.0204(7) -0.0068(7)
C11 0.0411(9) 0.0264(8) 0.0269(8) -0.0003(6) 0.0152(7) -0.0060(7)
C12 0.0269(8) 0.0204(7) 0.0281(8) 0.0023(6) 0.0127(6) -0.0039(6)
C13 0.0289(8) 0.0284(8) 0.0313(8) 0.0054(6) 0.0110(7) 0.0023(6)
C14 0.0501(11) 0.0250(8) 0.0397(10) 0.0009(7) 0.0230(9) 0.0060(8)
C15 0.0543(12) 0.0309(9) 0.0321(9) -0.0047(7) 0.0172(9) -0.0112(8)
C16 0.0301(9) 0.0413(10) 0.0309(9) 0.0055(7) 0.0036(7) -0.0124(7)
C17 0.0255(8) 0.0295(8) 0.0335(9) 0.0033(6) 0.0125(7) 0.0001(6)
C18 0.0333(9) 0.0288(8) 0.0256(8) -0.0046(6) 0.0133(7) -0.0065(7)
C19 0.0263(8) 0.0322(9) 0.0292(8) 0.0026(6) 0.0101(7) 0.0035(7)
C20 0.0308(9) 0.0411(10) 0.0248(8) -0.0045(7) 0.0125(7) -0.0085(7)
C21 0.0334(9) 0.0410(10) 0.0236(8) -0.0045(7) 0.0094(7) -0.0078(7)
N4 0.0226(13) 0.0281(12) 0.0229(14) -0.0015(10) 0.0075(10) -0.0017(10)
C22 0.0213(14) 0.0286(14) 0.0239(15) 0.0024(11) 0.0060(11) 0.0010(11)
C23 0.0284(13) 0.0277(12) 0.0385(14) -0.0026(10) 0.0152(11) -0.0028(10)
C24 0.0264(13) 0.0245(13) 0.0318(16) -0.0003(10) 0.0100(12) -0.0057(10)
C25 0.0240(14) 0.0250(13) 0.032(2) 0.0006(13) 0.0048(14) -0.0014(10)
C26 0.0315(14) 0.0311(15) 0.0305(16) -0.0020(12) 0.0050(12) -0.0079(11)
C27 0.046(2) 0.025(2) 0.039(2) -0.0099(15) 0.0221(18) -0.0078(14)
C28 0.025(3) 0.0222(18) 0.028(2) 0.0021(16) 0.007(2) -0.0041(17)
C29 0.0391(19) 0.0189(16) 0.0392(19) 0.0027(13) 0.0119(18) -0.0050(12)
C30 0.0402(15) 0.0244(13) 0.0469(17) 0.0048(11) 0.0083(14) 0.0032(12)
C31 0.0439(17) 0.0296(14) 0.0322(15) 0.0086(12) 0.0002(12) -0.0042(13)
C32 0.038(2) 0.0241(15) 0.0298(15) 0.0026(12) 0.0084(13) -0.0058(14)
C33 0.0246(14) 0.0225(13) 0.0275(15) 0.0039(10) 0.0066(12) -0.0046(10)
N4A 0.024(3) 0.027(3) 0.019(3) -0.001(2) 0.005(2) -0.003(2)
C22A 0.026(3) 0.025(3) 0.023(3) -0.002(2) 0.009(3) -0.003(2)
C23A 0.032(3) 0.032(3) 0.029(3) 0.002(2) 0.011(2) -0.006(2)

loop_
_atom_type_symbol
_atom_type_description
_atom_type_scat_dispersion_real
_atom_type_scat_dispersion_imag
_atom_type_scat_source
C C 0.0033 0.0016 'International Tables Vol C Tables 4.2.6.8 and 6.1.1.4'
H H 0.0000 0.0000 'International Tables Vol C Tables 4.2.6.8 and 6.1.1.4'
N N 0.0061 0.0033 'International Tables Vol C Tables 4.2.6.8 and 6.1.1.4'

loop_
_geom_angle_atom_site_label_1
_geom_angle_atom_site_label_2
_geom_angle_atom_site_label_3
_geom_angle
_geom_angle_site_symmetry_1
_geom_angle_site_symmetry_3
_geom_angle_publ_flag
C1 N1 C2 118.50(13) . . ?
C4 N2 C1 115.43(13) . . ?
C19 N3 C18 116.48(13) . . ?
N1 C1 N2 125.41(13) . . ?
N1 C1 C5 117.03(13) . . ?
N2 C1 C5 117.55(13) . . ?
N1 C2 C3 120.56(13) . . ?
N1 C2 C11 113.07(13) . . ?
C3 C2 C11 126.36(13) . . ?
C4 C3 C2 115.50(13) . . ?
C4 C3 C18 117.52(13) . . ?
C2 C3 C18 126.97(14) . . ?
N2 C4 C3 124.58(14) . . ?
N2 C4 H4 117.7 . . ?
C3 C4 H4 117.7 . . ?
C10 C5 C6 118.73(14) . . ?
C10 C5 C1 120.82(14) . . ?
C6 C5 C1 120.44(13) . . ?
C7 C6 C5 120.79(15) . . ?
C7 C6 H6 119.6 . . ?
C5 C6 H6 119.6 . . ?
C8 C7 C6 119.97(15) . . ?
C8 C7 H7 120.0 . . ?
C6 C7 H7 120.0 . . ?
C7 C8 C9 119.79(15) . . ?
C7 C8 H8 120.1 . . ?
C9 C8 H8 120.1 . . ?
C8 C9 C10 120.34(16) . . ?
C8 C9 H9 119.8 . . ?
C10 C9 H9 119.8 . . ?
C9 C10 C5 120.34(15) . . ?
C9 C10 H10 119.8 . . ?
C5 C10 H10 119.8 . . ?
C2 C11 C12 110.97(12) . . ?
C2 C11 H11A 109.4 . . ?
C12 C11 H11A 109.4 . . ?
C2 C11 H11B 109.4 . . ?
C12 C11 H11B 109.4 . . ?
H11A C11 H11B 108.0 . . ?
C13 C12 C17 118.53(14) . . ?
C13 C12 C11 120.97(14) . . ?
C17 C12 C11 120.48(14) . . ?
C12 C13 C14 121.16(15) . . ?
C12 C13 H13 119.4 . . ?
C14 C13 H13 119.4 . . ?
C15 C14 C13 119.88(16) . . ?
C15 C14 H14 120.1 . . ?
C13 C14 H14 120.1 . . ?
C14 C15 C16 119.75(15) . . ?
C14 C15 H15 120.1 . . ?
C16 C15 H15 120.1 . . ?
C15 C16 C17 120.43(16) . . ?
C15 C16 H16 119.8 . . ?
C17 C16 H16 119.8 . . ?
C16 C17 C12 120.25(15) . . ?
C16 C17 H17 119.9 . . ?
C12 C17 H17 119.9 . . ?
N3 C18 N4 123.20(16) . . ?
N3 C18 N4A 127.1(2) . . ?
N3 C18 C3 115.54(13) . . ?
N4 C18 C3 120.34(15) . . ?
N4A C18 C3 113.4(2) . . ?
N3 C19 C20 122.44(14) . . ?
N3 C19 H19 118.8 . . ?
C20 C19 H19 118.8 . . ?
C22 C20 C19 117.37(16) . . ?
C22 C20 C21 120.41(17) . . ?
C19 C20 C21 121.45(15) . . ?
C19 C20 C22A 114.5(2) . . ?
C21 C20 C22A 120.7(2) . . ?
N5 C21 C20 179.00(18) . . ?
C22 N4 C18 118.3(2) . . ?
N4 C22 C20 120.4(2) . . ?
N4 C22 C23 119.9(2) . . ?
C20 C22 C23 119.6(2) . . ?
C22 C23 C24 117.69(19) . . ?
C22 C23 H23A 107.9 . . ?
C24 C23 H23A 107.9 . . ?
C22 C23 H23B 107.9 . . ?
C24 C23 H23B 107.9 . . ?
H23A C23 H23B 107.2 . . ?
C25 C24 C33 119.7(2) . . ?
C25 C24 C23 118.5(2) . . ?
C33 C24 C23 121.7(2) . . ?
C24 C25 C26 121.5(2) . . ?
C24 C25 H25 119.2 . . ?
C26 C25 H25 119.2 . . ?
C27 C26 C25 119.3(3) . . ?
C27 C26 H26 120.4 . . ?
C25 C26 H26 120.4 . . ?
C26 C27 C28 122.2(4) . . ?
C26 C27 H27 118.9 . . ?
C28 C27 H27 118.9 . . ?
C29 C28 C33 120.4(5) . . ?
C29 C28 C27 122.1(4) . . ?
C33 C28 C27 117.5(5) . . ?
C30 C29 C28 121.0(5) . . ?
C30 C29 H29 119.5 . . ?
C28 C29 H29 119.5 . . ?
C29 C30 C31 119.3(3) . . ?
C29 C30 H30 120.3 . . ?
C31 C30 H30 120.3 . . ?
C32 C31 C30 121.2(3) . . ?
C32 C31 H31 119.4 . . ?
C30 C31 H31 119.4 . . ?
C31 C32 C33 120.2(3) . . ?
C31 C32 H32 119.9 . . ?
C33 C32 H32 119.9 . . ?
C32 C33 C24 122.5(2) . . ?
C32 C33 C28 117.8(4) . . ?
C24 C33 C28 119.7(4) . . ?
C22A N4A C18 114.1(4) . . ?
N4A C22A C23A 118.3(5) . . ?
N4A C22A C20 118.6(4) . . ?
C23A C22A C20 123.1(4) . . ?
C24A C23A C22A 115.5(4) . . ?
C24A C23A H23C 108.4 . . ?
C22A C23A H23C 108.4 . . ?
C24A C23A H23D 108.4 . . ?
C22A C23A H23D 108.4 . . ?
H23C C23A H23D 107.5 . . ?
C25A C24A C33A 118.3(6) . . ?
C25A C24A C23A 121.5(6) . . ?
C33A C24A C23A 120.2(5) . . ?
C24A C25A C26A 123.0(7) . . ?
C24A C25A H25A 118.5 . . ?
C26A C25A H25A 118.5 . . ?
C27A C26A C25A 120.0(7) . . ?
C27A C26A H26A 120.0 . . ?
C25A C26A H26A 120.0 . . ?
C26A C27A C28A 120.9(9) . . ?
C26A C27A H27A 119.5 . . ?
C28A C27A H27A 119.5 . . ?
C29A C28A C33A 121.9(10) . . ?
C29A C28A C27A 121.3(9) . . ?
C33A C28A C27A 116.7(9) . . ?
C28A C29A C30A 119.2(8) . . ?
C28A C29A H29A 120.4 . . ?
C30A C29A H29A 120.4 . . ?
C29A C30A C31A 120.1(7) . . ?
C29A C30A H30A 120.0 . . ?
C31A C30A H30A 120.0 . . ?
C32A C31A C30A 120.5(7) . . ?
C32A C31A H31A 119.8 . . ?
C30A C31A H31A 119.8 . . ?
C31A C32A C33A 120.8(7) . . ?
C31A C32A H32A 119.6 . . ?
C33A C32A H32A 119.6 . . ?
C32A C33A C24A 121.5(7) . . ?
C32A C33A C28A 117.5(7) . . ?
C24A C33A C28A 121.0(7) . . ?

loop_
_geom_bond_atom_site_label_1
_geom_bond_atom_site_label_2
_geom_bond_distance
_geom_bond_site_symmetry_2
_geom_bond_publ_flag
N1 C1 1.3369(19) . ?
N1 C2 1.3485(18) . ?
N2 C4 1.3275(19) . ?
N2 C1 1.3447(19) . ?
N3 C19 1.3303(19) . ?
N3 C18 1.3346(19) . ?
N5 C21 1.149(2) . ?
C1 C5 1.488(2) . ?
C2 C3 1.402(2) . ?
C2 C11 1.509(2) . ?
C3 C4 1.399(2) . ?
C3 C18 1.485(2) . ?
C4 H4 0.9500 . ?
C5 C10 1.393(2) . ?
C5 C6 1.396(2) . ?
C6 C7 1.386(2) . ?
C6 H6 0.9500 . ?
C7 C8 1.385(2) . ?
C7 H7 0.9500 . ?
C8 C9 1.386(2) . ?
C8 H8 0.9500 . ?
C9 C10 1.388(2) . ?
C9 H9 0.9500 . ?
C10 H10 0.9500 . ?
C11 C12 1.515(2) . ?
C11 H11A 0.9900 . ?
C11 H11B 0.9900 . ?
C12 C13 1.385(2) . ?
C12 C17 1.395(2) . ?
C13 C14 1.388(2) . ?
C13 H13 0.9500 . ?
C14 C15 1.379(3) . ?
C14 H14 0.9500 . ?
C15 C16 1.381(2) . ?
C15 H15 0.9500 . ?
C16 C17 1.389(2) . ?
C16 H16 0.9500 . ?
C17 H17 0.9500 . ?
C18 N4 1.354(3) . ?
C18 N4A 1.410(5) . ?
C19 C20 1.378(2) . ?
C19 H19 0.9500 . ?
C20 C22 1.358(3) . ?
C20 C21 1.437(2) . ?
C20 C22A 1.579(6) . ?
N4 C22 1.337(3) . ?
C22 C23 1.510(3) . ?
C23 C24 1.517(3) . ?
C23 H23A 0.9900 . ?
C23 H23B 0.9900 . ?
C24 C25 1.377(4) . ?
C24 C33 1.420(4) . ?
C25 C26 1.412(4) . ?
C25 H25 0.9500 . ?
C26 C27 1.347(6) . ?
C26 H26 0.9500 . ?
C27 C28 1.441(7) . ?
C27 H27 0.9500 . ?
C28 C29 1.388(7) . ?
C28 C33 1.422(5) . ?
C29 C30 1.363(5) . ?
C29 H29 0.9500 . ?
C30 C31 1.406(4) . ?
C30 H30 0.9500 . ?
C31 C32 1.373(4) . ?
C31 H31 0.9500 . ?
C32 C33 1.413(4) . ?
C32 H32 0.9500 . ?
N4A C22A 1.332(7) . ?
C22A C23A 1.520(7) . ?
C23A C24A 1.507(7) . ?
C23A H23C 0.9900 . ?
C23A H23D 0.9900 . ?
C24A C25A 1.375(8) . ?
C24A C33A 1.419(7) . ?
C25A C26A 1.398(9) . ?
C25A H25A 0.9500 . ?
C26A C27A 1.356(12) . ?
C26A H26A 0.9500 . ?
C27A C28A 1.466(14) . ?
C27A H27A 0.9500 . ?
C28A C29A 1.377(13) . ?
C28A C33A 1.432(11) . ?
C29A C30A 1.389(11) . ?
C29A H29A 0.9500 . ?
C30A C31A 1.408(8) . ?
C30A H30A 0.9500 . ?
C31A C32A 1.383(8) . ?
C31A H31A 0.9500 . ?
C32A C33A 1.397(9) . ?
C32A H32A 0.9500 . ?

loop_
_geom_torsion_atom_site_label_1
_geom_torsion_atom_site_label_2
_geom_torsion_atom_site_label_3
_geom_torsion_atom_site_label_4
_geom_torsion
_geom_torsion_site_symmetry_1
_geom_torsion_site_symmetry_2
_geom_torsion_site_symmetry_3
_geom_torsion_site_symmetry_4
_geom_torsion_publ_flag
C2 N1 C1 N2 -0.7(2) . . . . ?
C2 N1 C1 C5 178.21(12) . . . . ?
C4 N2 C1 N1 -0.1(2) . . . . ?
C4 N2 C1 C5 -179.05(13) . . . . ?
C1 N1 C2 C3 1.2(2) . . . . ?
C1 N1 C2 C11 -177.73(13) . . . . ?
N1 C2 C3 C4 -0.9(2) . . . . ?
C11 C2 C3 C4 177.94(14) . . . . ?
N1 C2 C3 C18 179.59(14) . . . . ?
C11 C2 C3 C18 -1.6(2) . . . . ?
C1 N2 C4 C3 0.5(2) . . . . ?
C2 C3 C4 N2 0.0(2) . . . . ?
C18 C3 C4 N2 179.58(14) . . . . ?
N1 C1 C5 C10 -171.98(14) . . . . ?
N2 C1 C5 C10 7.1(2) . . . . ?
N1 C1 C5 C6 6.8(2) . . . . ?
N2 C1 C5 C6 -174.18(13) . . . . ?
C10 C5 C6 C7 -0.1(2) . . . . ?
C1 C5 C6 C7 -178.88(13) . . . . ?
C5 C6 C7 C8 1.5(2) . . . . ?
C6 C7 C8 C9 -1.4(2) . . . . ?
C7 C8 C9 C10 0.0(3) . . . . ?
C8 C9 C10 C5 1.5(3) . . . . ?
C6 C5 C10 C9 -1.4(2) . . . . ?
C1 C5 C10 C9 177.40(14) . . . . ?
N1 C2 C11 C12 -67.24(17) . . . . ?
C3 C2 C11 C12 113.86(16) . . . . ?
C2 C11 C12 C13 116.18(16) . . . . ?
C2 C11 C12 C17 -62.29(18) . . . . ?
C17 C12 C13 C14 -0.2(2) . . . . ?
C11 C12 C13 C14 -178.75(14) . . . . ?
C12 C13 C14 C15 0.2(2) . . . . ?
C13 C14 C15 C16 0.2(2) . . . . ?
C14 C15 C16 C17 -0.5(2) . . . . ?
C15 C16 C17 C12 0.4(2) . . . . ?
C13 C12 C17 C16 0.0(2) . . . . ?
C11 C12 C17 C16 178.48(13) . . . . ?
C19 N3 C18 N4 10.9(2) . . . . ?
C19 N3 C18 N4A -24.1(4) . . . . ?
C19 N3 C18 C3 179.94(13) . . . . ?
C4 C3 C18 N3 -21.6(2) . . . . ?
C2 C3 C18 N3 157.88(15) . . . . ?
C4 C3 C18 N4 147.73(19) . . . . ?
C2 C3 C18 N4 -32.8(3) . . . . ?
C4 C3 C18 N4A 179.1(3) . . . . ?
C2 C3 C18 N4A -1.4(3) . . . . ?
C18 N3 C19 C20 0.7(2) . . . . ?
N3 C19 C20 C22 -11.5(3) . . . . ?
N3 C19 C20 C21 178.51(14) . . . . ?
N3 C19 C20 C22A 19.0(3) . . . . ?
N3 C18 N4 C22 -11.1(3) . . . . ?
N4A C18 N4 C22 96.7(6) . . . . ?
C3 C18 N4 C22 -179.6(2) . . . . ?
C18 N4 C22 C20 -0.6(4) . . . . ?
C18 N4 C22 C23 -178.0(2) . . . . ?
C19 C20 C22 N4 11.2(3) . . . . ?
C21 C20 C22 N4 -178.7(2) . . . . ?
C22A C20 C22 N4 -79.8(5) . . . . ?
C19 C20 C22 C23 -171.4(2) . . . . ?
C21 C20 C22 C23 -1.3(4) . . . . ?
C22A C20 C22 C23 97.5(6) . . . . ?
N4 C22 C23 C24 -9.1(4) . . . . ?
C20 C22 C23 C24 173.5(3) . . . . ?
C22 C23 C24 C25 -101.1(3) . . . . ?
C22 C23 C24 C33 82.3(3) . . . . ?
C33 C24 C25 C26 2.5(3) . . . . ?
C23 C24 C25 C26 -174.2(2) . . . . ?
C24 C25 C26 C27 0.1(4) . . . . ?
C25 C26 C27 C28 -3.1(7) . . . . ?
C26 C27 C28 C29 -175.8(5) . . . . ?
C26 C27 C28 C33 3.4(9) . . . . ?
C33 C28 C29 C30 -1.2(8) . . . . ?
C27 C28 C29 C30 177.9(5) . . . . ?
C28 C29 C30 C31 2.1(6) . . . . ?
C29 C30 C31 C32 -1.0(4) . . . . ?
C30 C31 C32 C33 -0.9(4) . . . . ?
C31 C32 C33 C24 -177.5(2) . . . . ?
C31 C32 C33 C28 1.7(5) . . . . ?
C25 C24 C33 C32 177.0(2) . . . . ?
C23 C24 C33 C32 -6.4(3) . . . . ?
C25 C24 C33 C28 -2.2(4) . . . . ?
C23 C24 C33 C28 174.4(4) . . . . ?
C29 C28 C33 C32 -0.6(7) . . . . ?
C27 C28 C33 C32 -179.9(4) . . . . ?
C29 C28 C33 C24 178.5(4) . . . . ?
C27 C28 C33 C24 -0.7(7) . . . . ?
N3 C18 N4A C22A 22.1(6) . . . . ?
N4 C18 N4A C22A -70.7(6) . . . . ?
C3 C18 N4A C22A 178.5(4) . . . . ?
C18 N4A C22A C23A 179.7(5) . . . . ?
C18 N4A C22A C20 1.2(7) . . . . ?
C22 C20 C22A N4A 82.7(6) . . . . ?
C19 C20 C22A N4A -19.8(6) . . . . ?
C21 C20 C22A N4A -179.5(4) . . . . ?
C22 C20 C22A C23A -95.7(8) . . . . ?
C19 C20 C22A C23A 161.7(4) . . . . ?
C21 C20 C22A C23A 2.1(7) . . . . ?
N4A C22A C23A C24A -21.9(8) . . . . ?
C20 C22A C23A C24A 156.5(5) . . . . ?
C22A C23A C24A C25A 105.3(7) . . . . ?
C22A C23A C24A C33A -76.2(7) . . . . ?
C33A C24A C25A C26A -0.8(10) . . . . ?
C23A C24A C25A C26A 177.8(6) . . . . ?
C24A C25A C26A C27A -2.2(12) . . . . ?
C25A C26A C27A C28A 2.2(17) . . . . ?
C26A C27A C28A C29A 178.3(13) . . . . ?
C26A C27A C28A C33A 1(2) . . . . ?
C33A C28A C29A C30A 1(2) . . . . ?
C27A C28A C29A C30A -176.2(13) . . . . ?
C28A C29A C30A C31A 0.8(16) . . . . ?
C29A C30A C31A C32A -3.0(11) . . . . ?
C30A C31A C32A C33A 3.1(10) . . . . ?
C31A C32A C33A C24A 179.1(6) . . . . ?
C31A C32A C33A C28A -1.0(13) . . . . ?
C25A C24A C33A C32A -176.3(6) . . . . ?
C23A C24A C33A C32A 5.1(9) . . . . ?
C25A C24A C33A C28A 3.8(12) . . . . ?
C23A C24A C33A C28A -174.8(10) . . . . ?
C29A C28A C33A C32A -1(2) . . . . ?
C27A C28A C33A C32A 176.4(11) . . . . ?
C29A C28A C33A C24A 178.7(12) . . . . ?
C27A C28A C33A C24A -3.7(19) . . . . ?
